data_7248671
loop_
_publ_author_name
'Lebedeva, Daria'
'Schick, Lars William'
'Cracco, Daniel'
'Sangsuwan, Withsakorn'
'Castiella-Ona, Gonzalo'
'Silva, Dagoberto O.'
'Marson, Alessandro'
'Svensson Grape, Erik'
'Inge, A. Ken'
'Rossi, Liane M.'
'Subbotina, Elena'
'Manzardo, Alessandro'
'Samec, Joseph S. M.'

_publ_section_title
;
 Sustainable aviation fuel from prehydrolysis liquors
;
_journal_issue 12
_journal_name_full 'Green Chemistry'
_journal_page_first 7258
_journal_page_last 7267
_journal_paper_doi 10.1039/D4GC01257G
_journal_volume 26
_journal_year 2024
_chemical_formula_moiety 'C12 H16 O6'
_chemical_formula_sum 'C12 H16 O6'
_chemical_formula_weight 256.25
_space_group_crystal_system orthorhombic
_space_group_IT_number 61
_space_group_name_Hall '-P 2ac 2ab'
_space_group_name_H-M_alt 'P b c a'
_atom_sites_solution_hydrogens mixed
_audit_creation_method SHELXL-2018/1
_audit_update_record
;
2023-11-16 deposited with the CCDC.	2024-05-21 downloaded from the CCDC.
;
_cell_angle_alpha 90
_cell_angle_beta 90
_cell_angle_gamma 90
_cell_formula_units_Z 8
_cell_length_a 10.5173(6)
_cell_length_b 8.6150(5)
_cell_length_c 26.8090(15)
_cell_measurement_reflns_used 9918
_cell_measurement_temperature 294(2)
_cell_measurement_theta_max 70.00
_cell_measurement_theta_min 3.30
_cell_volume 2429.1(2)
_computing_structure_refinement 'SHELXL-2018/1 (Sheldrick, 2018)'
_computing_structure_solution 'SHELXT 2014/5 (Sheldrick, 2014)'
_diffrn_ambient_temperature 294(2)
_diffrn_measured_fraction_theta_full 0.999
_diffrn_measured_fraction_theta_max 0.999
_diffrn_measurement_device_type 'Bruker D8 Venture'
_diffrn_radiation_type CuK\a
_diffrn_radiation_wavelength 1.54178
_diffrn_reflns_av_R_equivalents 0.0637
_diffrn_reflns_av_unetI/netI 0.0380
_diffrn_reflns_Laue_measured_fraction_full 0.999
_diffrn_reflns_Laue_measured_fraction_max 0.999
_diffrn_reflns_limit_h_max 11
_diffrn_reflns_limit_h_min -12
_diffrn_reflns_limit_k_max 10
_diffrn_reflns_limit_k_min -10
_diffrn_reflns_limit_l_max 32
_diffrn_reflns_limit_l_min -32
_diffrn_reflns_number 20488
_diffrn_reflns_point_group_measured_fraction_full 0.999
_diffrn_reflns_point_group_measured_fraction_max 0.999
_diffrn_reflns_theta_full 67.679
_diffrn_reflns_theta_max 70.109
_diffrn_reflns_theta_min 3.297
_exptl_absorpt_coefficient_mu 0.959
_exptl_absorpt_correction_T_max 0.7533
_exptl_absorpt_correction_T_min 0.4177
_exptl_absorpt_correction_type multi-scan
_exptl_absorpt_process_details
;
Krause, L., Herbst-Irmer, R., Sheldrick G.M. & Stalke D.,
J. Appl. Cryst. 48 (2015) 3-10.
;
_exptl_crystal_colour colourless
_exptl_crystal_density_diffrn 1.401
_exptl_crystal_description plate
_exptl_crystal_F_000 1088
_exptl_crystal_size_max 0.71
_exptl_crystal_size_mid 0.54
_exptl_crystal_size_min 0.20
_refine_diff_density_max 0.341
_refine_diff_density_min -0.197
_refine_diff_density_rms 0.055
_refine_ls_extinction_coef 0.0120(7)
_refine_ls_extinction_expression Fc^*^=kFc[1+0.001xFc^2^\l^3^/sin(2\q)]^-1/4^
_refine_ls_extinction_method 'SHELXL-2018/1 (Sheldrick 2018)'
_refine_ls_goodness_of_fit_ref 1.048
_refine_ls_hydrogen_treatment mixed
_refine_ls_matrix_type full
_refine_ls_number_parameters 196
_refine_ls_number_reflns 2314
_refine_ls_number_restraints 0
_refine_ls_restrained_S_all 1.048
_refine_ls_R_factor_all 0.0489
_refine_ls_R_factor_gt 0.0431
_refine_ls_shift/su_max 0.000
_refine_ls_shift/su_mean 0.000
_refine_ls_structure_factor_coef Fsqd
_refine_ls_weighting_details 'w=1/[\s^2^(Fo^2^)+(0.0673P)^2^+0.6410P] where P=(Fo^2^+2Fc^2^)/3'
_refine_ls_weighting_scheme calc
_refine_ls_wR_factor_gt 0.1121
_refine_ls_wR_factor_ref 0.1172
_reflns_Friedel_coverage 0.000
_reflns_number_gt 2020
_reflns_number_total 2314
_reflns_threshold_expression 'I > 2\s(I)'
_cod_data_source_file d4gc01257g2.cif
_cod_data_source_block compund_2
_cod_depositor_comments
;
The following automatic conversions were performed:

data item '_exptl_absorpt_correction_type' value 'Multi-scan' was
changed to 'multi-scan' in accordance with the
/home/data/users/saulius/crontab/automatic-downloads/rss-feeds/RSC/lib/dictionaries/cif_core.dic
dictionary named 'cif_core.dic' version 2.4.2 last updated on
2011-04-26.

Automatic conversion script
Id: cif_fix_values 8170 2020-07-09 18:12:32Z antanas 

 Adding full bibliography for 7248670--7248672.cif.
;
_cod_database_code 7248671
_shelx_shelxl_version_number 2018/1
_shelx_space_group_comment
;
The symmetry employed for this shelxl refinement is uniquely defined
by the following loop, which should always be used as a source of
symmetry information in preference to the above space-group names.
They are only intended as comments.
;

loop_
_space_group_symop_operation_xyz
'x, y, z'
'-x+1/2, -y, z+1/2'
'-x, y+1/2, -z+1/2'
'x+1/2, -y+1/2, -z'
'-x, -y, -z'
'x-1/2, y, -z-1/2'
'x, -y-1/2, z-1/2'
'-x-1/2, y-1/2, z'

loop_
_atom_site_label
_atom_site_type_symbol
_atom_site_fract_x
_atom_site_fract_y
_atom_site_fract_z
_atom_site_U_iso_or_equiv
_atom_site_adp_type
_atom_site_occupancy
_atom_site_site_symmetry_order
_atom_site_calc_flag
_atom_site_refinement_flags_posn
_atom_site_refinement_flags_adp
_atom_site_refinement_flags_occupancy
_atom_site_disorder_assembly
_atom_site_disorder_group
O3 O 0.26767(10) 0.64385(12) 0.30595(4) 0.0350(3) Uani 1 1 d . . . . .
O1 O 0.16795(10) 0.60532(14) 0.38045(4) 0.0394(3) Uani 1 1 d . . . . .
O6 O 0.59950(11) 0.54256(14) 0.44147(4) 0.0435(3) Uani 1 1 d . . . . .
O4 O 0.54524(13) 0.80027(14) 0.45708(4) 0.0477(4) Uani 1 1 d . . . . .
O2 O 0.51795(13) 0.42459(16) 0.25044(5) 0.0559(4) Uani 1 1 d . . . . .
O5 O 0.74975(13) 0.7550(2) 0.34368(5) 0.0619(4) Uani 1 1 d . . . . .
C8 C 0.43564(14) 0.67033(16) 0.39355(5) 0.0287(3) Uani 1 1 d . . . . .
H8 H 0.3751(17) 0.756(2) 0.3946(7) 0.034 Uiso 1 1 d . U . . .
C3 C 0.49004(14) 0.50623(16) 0.33455(5) 0.0289(3) Uani 1 1 d . . . . .
H3 H 0.5528(17) 0.433(2) 0.3414(7) 0.035 Uiso 1 1 d . U . . .
C9 C 0.53373(14) 0.67418(16) 0.35006(5) 0.0295(3) Uani 1 1 d . . . . .
H9 H 0.5170(17) 0.749(2) 0.3255(7) 0.035 Uiso 1 1 d . U . . .
C2 C 0.37894(14) 0.51807(16) 0.37267(5) 0.0293(3) Uani 1 1 d . . . . .
H2 H 0.3743(17) 0.432(2) 0.3958(7) 0.035 Uiso 1 1 d . U . . .
C4 C 0.45271(15) 0.49271(17) 0.28040(6) 0.0346(4) Uani 1 1 d . . . . .
C1 C 0.25269(14) 0.53923(17) 0.34692(5) 0.0302(3) Uani 1 1 d . . . . .
H1 H 0.2182(16) 0.441(2) 0.3342(7) 0.036 Uiso 1 1 d . U . . .
C7 C 0.49951(15) 0.65378(19) 0.44367(6) 0.0364(4) Uani 1 1 d . . . . .
H7 H 0.4393(19) 0.615(2) 0.4695(8) 0.044 Uiso 1 1 d . U . . .
C10 C 0.66975(15) 0.68282(18) 0.36616(6) 0.0375(4) Uani 1 1 d . . . . .
C5 C 0.32926(17) 0.5682(2) 0.26542(6) 0.0410(4) Uani 1 1 d . . . . .
H5A H 0.344(2) 0.650(2) 0.2407(8) 0.049 Uiso 1 1 d . U . . .
H5B H 0.275(2) 0.492(2) 0.2514(8) 0.049 Uiso 1 1 d . U . . .
C6 C 0.03919(15) 0.6043(2) 0.36364(7) 0.0442(4) Uani 1 1 d . . . . .
H6A H 0.035177 0.644755 0.330315 0.066 Uiso 1 1 calc R U . . .
H6B H -0.011623 0.667603 0.385346 0.066 Uiso 1 1 calc R U . . .
H6C H 0.007412 0.499838 0.363962 0.066 Uiso 1 1 calc R U . . .
C11 C 0.70493(17) 0.5955(2) 0.41298(7) 0.0471(4) Uani 1 1 d . . . . .
H11A H 0.750(2) 0.507(3) 0.4031(8) 0.056 Uiso 1 1 d . U . . .
H11B H 0.757(2) 0.668(3) 0.4330(9) 0.056 Uiso 1 1 d . U . . .
C12 C 0.5938(3) 0.8079(3) 0.50704(8) 0.0766(7) Uani 1 1 d . . . . .
H12A H 0.531044 0.768903 0.529825 0.115 Uiso 1 1 calc R U . . .
H12B H 0.613300 0.913710 0.515239 0.115 Uiso 1 1 calc R U . . .
H12C H 0.669527 0.746143 0.509468 0.115 Uiso 1 1 calc R U . . .

loop_
_atom_site_aniso_label
_atom_site_aniso_U_11
_atom_site_aniso_U_22
_atom_site_aniso_U_33
_atom_site_aniso_U_23
_atom_site_aniso_U_13
_atom_site_aniso_U_12
O3 0.0364(6) 0.0340(6) 0.0346(6) 0.0039(4) -0.0006(4) 0.0026(4)
O1 0.0265(6) 0.0521(7) 0.0398(6) -0.0085(5) 0.0029(4) 0.0001(5)
O6 0.0428(7) 0.0446(7) 0.0432(6) 0.0083(5) -0.0066(5) 0.0067(5)
O4 0.0608(8) 0.0466(7) 0.0356(6) -0.0105(5) -0.0125(5) 0.0015(6)
O2 0.0551(8) 0.0691(8) 0.0434(7) -0.0210(6) 0.0072(6) 0.0073(7)
O5 0.0435(7) 0.0803(10) 0.0619(8) -0.0030(7) 0.0108(6) -0.0263(7)
C8 0.0296(7) 0.0273(7) 0.0292(7) 0.0000(5) 0.0012(6) 0.0033(6)
C3 0.0285(7) 0.0258(7) 0.0324(7) -0.0013(6) 0.0014(6) 0.0020(5)
C9 0.0333(8) 0.0265(7) 0.0289(7) 0.0008(5) 0.0009(5) -0.0023(6)
C2 0.0314(7) 0.0248(7) 0.0317(7) 0.0038(5) 0.0034(6) -0.0004(5)
C4 0.0366(8) 0.0330(7) 0.0342(8) -0.0057(6) 0.0045(6) -0.0058(6)
C1 0.0297(7) 0.0259(7) 0.0350(7) -0.0003(5) 0.0032(6) -0.0033(5)
C7 0.0380(8) 0.0412(9) 0.0299(8) 0.0004(6) 0.0003(6) 0.0029(7)
C10 0.0332(8) 0.0385(8) 0.0407(8) -0.0113(7) 0.0048(6) -0.0051(6)
C5 0.0411(9) 0.0513(9) 0.0306(8) -0.0006(7) -0.0013(6) -0.0007(8)
C6 0.0284(8) 0.0464(9) 0.0580(10) -0.0079(8) -0.0015(7) 0.0004(7)
C11 0.0336(9) 0.0554(11) 0.0522(10) -0.0043(8) -0.0065(8) 0.0071(8)
C12 0.0967(19) 0.0896(17) 0.0435(11) -0.0226(11) -0.0272(11) 0.0048(14)

loop_
_atom_type_symbol
_atom_type_description
_atom_type_scat_dispersion_real
_atom_type_scat_dispersion_imag
_atom_type_scat_source
C C 0.0181 0.0091 'International Tables Vol C Tables 4.2.6.8 and 6.1.1.4'
H H 0.0000 0.0000 'International Tables Vol C Tables 4.2.6.8 and 6.1.1.4'
O O 0.0492 0.0322 'International Tables Vol C Tables 4.2.6.8 and 6.1.1.4'

loop_
_geom_angle_atom_site_label_1
_geom_angle_atom_site_label_2
_geom_angle_atom_site_label_3
_geom_angle
_geom_angle_site_symmetry_1
_geom_angle_site_symmetry_3
_geom_angle_publ_flag
C5 O3 C1 110.38(12) . . ?
C1 O1 C6 113.72(12) . . ?
C11 O6 C7 112.48(13) . . ?
C7 O4 C12 113.82(16) . . ?
C7 C8 C2 114.46(12) . . ?
C7 C8 C9 111.95(12) . . ?
C2 C8 C9 90.14(10) . . ?
C7 C8 H8 109.6(11) . . ?
C2 C8 H8 113.7(10) . . ?
C9 C8 H8 116.0(11) . . ?
C4 C3 C2 116.22(12) . . ?
C4 C3 C9 113.66(12) . . ?
C2 C3 C9 89.16(11) . . ?
C4 C3 H3 108.7(11) . . ?
C2 C3 H3 116.5(11) . . ?
C9 C3 H3 111.5(11) . . ?
C10 C9 C8 114.75(12) . . ?
C10 C9 C3 113.65(12) . . ?
C8 C9 C3 89.13(10) . . ?
C10 C9 H9 110.3(11) . . ?
C8 C9 H9 114.5(11) . . ?
C3 C9 H9 113.2(11) . . ?
C1 C2 C8 113.77(12) . . ?
C1 C2 C3 111.64(12) . . ?
C8 C2 C3 90.22(11) . . ?
C1 C2 H2 110.0(11) . . ?
C8 C2 H2 115.9(11) . . ?
C3 C2 H2 114.2(11) . . ?
O2 C4 C5 121.45(15) . . ?
O2 C4 C3 121.97(15) . . ?
C5 C4 C3 116.58(13) . . ?
O1 C1 O3 108.04(12) . . ?
O1 C1 C2 108.58(12) . . ?
O3 C1 C2 109.33(11) . . ?
O1 C1 H1 110.0(10) . . ?
O3 C1 H1 108.4(11) . . ?
C2 C1 H1 112.4(10) . . ?
O4 C7 O6 111.35(13) . . ?
O4 C7 C8 107.27(12) . . ?
O6 C7 C8 110.82(12) . . ?
O4 C7 H7 110.2(11) . . ?
O6 C7 H7 105.6(11) . . ?
C8 C7 H7 111.6(11) . . ?
O5 C10 C9 123.23(16) . . ?
O5 C10 C11 120.06(16) . . ?
C9 C10 C11 116.71(14) . . ?
O3 C5 C4 112.74(13) . . ?
O3 C5 H5A 104.9(12) . . ?
C4 C5 H5A 111.0(13) . . ?
O3 C5 H5B 110.4(13) . . ?
C4 C5 H5B 108.8(12) . . ?
H5A C5 H5B 108.9(18) . . ?
O1 C6 H6A 109.5 . . ?
O1 C6 H6B 109.5 . . ?
H6A C6 H6B 109.5 . . ?
O1 C6 H6C 109.5 . . ?
H6A C6 H6C 109.5 . . ?
H6B C6 H6C 109.5 . . ?
O6 C11 C10 114.56(14) . . ?
O6 C11 H11A 106.8(14) . . ?
C10 C11 H11A 107.2(13) . . ?
O6 C11 H11B 110.0(13) . . ?
C10 C11 H11B 105.9(13) . . ?
H11A C11 H11B 112.4(19) . . ?
O4 C12 H12A 109.5 . . ?
O4 C12 H12B 109.5 . . ?
H12A C12 H12B 109.5 . . ?
O4 C12 H12C 109.5 . . ?
H12A C12 H12C 109.5 . . ?
H12B C12 H12C 109.5 . . ?

loop_
_geom_bond_atom_site_label_1
_geom_bond_atom_site_label_2
_geom_bond_distance
_geom_bond_site_symmetry_2
_geom_bond_publ_flag
O3 C5 1.423(2) . ?
O3 C1 1.4295(18) . ?
O1 C1 1.3879(18) . ?
O1 C6 1.4273(19) . ?
O6 C11 1.422(2) . ?
O6 C7 1.424(2) . ?
O4 C7 1.397(2) . ?
O4 C12 1.435(2) . ?
O2 C4 1.209(2) . ?
O5 C10 1.208(2) . ?
C8 C7 1.509(2) . ?
C8 C2 1.5458(19) . ?
C8 C9 1.5572(19) . ?
C8 H8 0.977(19) . ?
C3 C4 1.508(2) . ?
C3 C2 1.5557(19) . ?
C3 C9 1.5741(19) . ?
C3 H3 0.934(18) . ?
C9 C10 1.496(2) . ?
C9 H9 0.94(2) . ?
C2 C1 1.508(2) . ?
C2 H2 0.966(18) . ?
C4 C5 1.507(2) . ?
C1 H1 0.982(19) . ?
C7 H7 1.00(2) . ?
C10 C11 1.509(3) . ?
C5 H5A 0.98(2) . ?
C5 H5B 0.95(2) . ?
C6 H6A 0.9600 . ?
C6 H6B 0.9600 . ?
C6 H6C 0.9600 . ?
C11 H11A 0.94(2) . ?
C11 H11B 0.98(2) . ?
C12 H12A 0.9600 . ?
C12 H12B 0.9600 . ?
C12 H12C 0.9600 . ?
